data_4311426
loop_
_publ_author_name
'Zhihua Li'
'Shaowu Du'
'Xintao Wu'

_publ_section_title
;
 Construction of a Novel Mo/Cu/S Cluster with a Closed Double-Cubane-like
 Polyhedron and a Chain Polymer of W/Cu/S Clusters
;
_journal_name_full 'Inorganic Chemistry'
_journal_page_first 4776
_journal_page_last 4777
_journal_paper_doi 10.1021/ic049587z
_journal_volume 43
_journal_year 2004
_chemical_formula_sum 'C56 H132 Cu12 Mo4 N2 O16 P6 S24'
_chemical_formula_weight 3191.14
_chemical_name_systematic
; 
 ? 
;
_space_group_IT_number 14
_symmetry_cell_setting monoclinic
_symmetry_space_group_name_Hall '-P 2yn'
_symmetry_space_group_name_H-M 'P 1 21/n 1'
_atom_sites_solution_hydrogens geom
_atom_sites_solution_primary direct
_atom_sites_solution_secondary difmap
_audit_creation_method SHELXL-97
_cell_angle_alpha 90.00
_cell_angle_beta 93.8440(10)
_cell_angle_gamma 90.00
_cell_formula_units_Z 2
_cell_length_a 15.4043(4)
_cell_length_b 18.1313(5)
_cell_length_c 21.0324(4)
_cell_measurement_reflns_used 58
_cell_measurement_temperature 293(2)
_cell_measurement_theta_max 22.50
_cell_measurement_theta_min 1.48
_cell_volume 5861.1(2)
_computing_cell_refinement 'Siemens SMART'
_computing_data_collection 'Siemens SMART'
_computing_data_reduction 'Siemens XPREP'
_computing_molecular_graphics 'Bruker SHELXTL'
_computing_publication_material 'Bruker SHELXTL'
_computing_structure_refinement 'Siemens SHELXTL'
_computing_structure_solution 'Siemens SHELXTL'
_diffrn_ambient_temperature 293(2)
_diffrn_measured_fraction_theta_full 0.999
_diffrn_measured_fraction_theta_max 0.999
_diffrn_measurement_device_type 'CCD area detector'
_diffrn_measurement_method 'phi and omega scans'
_diffrn_radiation_monochromator graphite
_diffrn_radiation_source 'fine-focus sealed tube'
_diffrn_radiation_type MoK\a
_diffrn_radiation_wavelength 0.71073
_diffrn_reflns_av_R_equivalents 0.0641
_diffrn_reflns_av_sigmaI/netI 0.0882
_diffrn_reflns_limit_h_max 16
_diffrn_reflns_limit_h_min -15
_diffrn_reflns_limit_k_max 19
_diffrn_reflns_limit_k_min -11
_diffrn_reflns_limit_l_max 22
_diffrn_reflns_limit_l_min -21
_diffrn_reflns_number 15887
_diffrn_reflns_theta_full 22.50
_diffrn_reflns_theta_max 22.50
_diffrn_reflns_theta_min 1.48
_diffrn_standards_decay_% 0
_diffrn_standards_interval_count 0
_diffrn_standards_interval_time .
_diffrn_standards_number 0
_exptl_absorpt_coefficient_mu 3.094
_exptl_absorpt_correction_T_max 1.0000
_exptl_absorpt_correction_T_min .8750
_exptl_absorpt_correction_type empirical
_exptl_absorpt_process_details 'SADABS (Sheldrick, 1996)'
_exptl_crystal_colour dark-red
_exptl_crystal_density_diffrn 1.808
_exptl_crystal_density_method 'not measured'
_exptl_crystal_F_000 3200
_exptl_crystal_size_max .24
_exptl_crystal_size_mid .24
_exptl_crystal_size_min .10
_refine_diff_density_max 0.971
_refine_diff_density_min -1.522
_refine_diff_density_rms 0.426
_refine_ls_extinction_method none
_refine_ls_goodness_of_fit_ref 1.183
_refine_ls_hydrogen_treatment mixed
_refine_ls_matrix_type full
_refine_ls_number_parameters 541
_refine_ls_number_reflns 7663
_refine_ls_number_restraints 0
_refine_ls_restrained_S_all 1.183
_refine_ls_R_factor_gt 0.0653
_refine_ls_shift/su_max 0.000
_refine_ls_shift/su_mean 0.000
_refine_ls_structure_factor_coef Fsqd
_refine_ls_weighting_details 'calc w=1/[\s^2^(Fo^2^)+(0.1089P)^2^+0.0000P] where P=(Fo^2^+2Fc^2^)/3'
_refine_ls_weighting_scheme calc
_refine_ls_wR_factor_gt 0.1580
_refine_ls_wR_factor_ref 0.2293
_reflns_number_gt 4376
_reflns_number_total 7663
_reflns_threshold_expression >2sigma(I)
_cod_data_source_file ic049587zsi20040329_093201.cif
_cod_data_source_block compound1
_cod_depositor_comments
;
The following automatic conversions were performed:
'_symmetry_cell_setting' value 'Monoclinic' changed to 'monoclinic'
according to '/home/saulius/struct/CIF-dictionaries/cif_core.dic'
dictionary named 'cif_core.dic' version 2.4.1 from 2010-06-29.

Automatic conversion script
Id: cif_fix_enum 1527 2010-12-29 10:47:43Z saulius 
;
_cod_database_code 4311426
_refine_ls_r_factor_ref 0.1466

loop_
_symmetry_equiv_pos_as_xyz
'x, y, z'
'-x+1/2, y+1/2, -z+1/2'
'-x, -y, -z'
'x-1/2, -y-1/2, z-1/2'

loop_
_atom_site_label
_atom_site_type_symbol
_atom_site_fract_x
_atom_site_fract_y
_atom_site_fract_z
_atom_site_U_iso_or_equiv
_atom_site_adp_type
_atom_site_occupancy
_atom_site_symmetry_multiplicity
_atom_site_calc_flag
_atom_site_refinement_flags
_atom_site_disorder_assembly
_atom_site_disorder_group
Mo1 Mo 0.01828(8) 0.62035(7) 0.44603(6) 0.0527(4) Uani 1 1 d . . .
Mo2 Mo 0.07798(10) 0.17681(8) 0.34785(7) 0.0736(5) Uani 1 1 d . . .
Cu1 Cu -0.13400(11) 0.57076(11) 0.48859(9) 0.0651(6) Uani 1 1 d . . .
Cu2 Cu 0.10795(12) 0.57797(11) 0.55627(9) 0.0660(6) Uani 1 1 d . . .
Cu3 Cu 0.04726(12) 0.48596(10) 0.39407(9) 0.0643(6) Uani 1 1 d . . .
Cu4 Cu 0.14715(14) 0.22317(12) 0.46018(10) 0.0811(7) Uani 1 1 d . . .
Cu5 Cu 0.08608(12) 0.31944(10) 0.32081(9) 0.0681(6) Uani 1 1 d . . .
Cu6 Cu -0.06863(14) 0.21926(12) 0.39831(10) 0.0814(7) Uani 1 1 d . . .
S1 S -0.0260(2) 0.6356(2) 0.54681(18) 0.0571(10) Uani 1 1 d . . .
S2 S -0.0823(2) 0.5498(2) 0.39031(17) 0.0541(10) Uani 1 1 d . . .
S3 S 0.1460(2) 0.5582(2) 0.45371(18) 0.0577(10) Uani 1 1 d . . .
S4 S -0.0297(3) 0.2471(2) 0.3003(2) 0.0763(12) Uani 1 1 d . . .
S5 S 0.0350(3) 0.1447(2) 0.4457(2) 0.0838(14) Uani 1 1 d . . .
S6 S 0.1958(3) 0.2506(3) 0.3652(2) 0.0818(14) Uani 1 1 d . . .
S7 S -0.2739(3) 0.5956(3) 0.5061(3) 0.0875(15) Uani 1 1 d . . .
S8 S -0.2001(3) 0.7553(3) 0.4417(2) 0.0901(15) Uani 1 1 d . . .
S9 S 0.2058(3) 0.6094(3) 0.6369(2) 0.0806(13) Uani 1 1 d . . .
S10 S 0.1074(2) 0.4393(2) 0.30449(18) 0.0574(10) Uani 1 1 d . . .
S11 S 0.0501(4) 0.4281(4) 0.1493(3) 0.135(2) Uani 1 1 d . . .
S12 S -0.1884(3) 0.2313(3) 0.4484(2) 0.0948(16) Uani 1 1 d . . .
P1 P -0.2965(3) 0.6855(3) 0.4536(3) 0.0897(15) Uani 1 1 d . . .
P2 P 0.2621(3) 0.6966(3) 0.6016(2) 0.0803(14) Uani 1 1 d . . .
P3 P 0.0256(3) 0.4680(3) 0.2300(2) 0.0718(12) Uani 1 1 d . . .
O1 O 0.0294(7) 0.7018(5) 0.4101(5) 0.075(3) Uani 1 1 d . . .
O2 O 0.1004(9) 0.1015(6) 0.3032(6) 0.105(4) Uani 1 1 d . . .
O3 O -0.3273(13) 0.6666(9) 0.3806(8) 0.158(7) Uani 1 1 d . . .
O4 O -0.3768(9) 0.7218(9) 0.4854(10) 0.148(6) Uani 1 1 d . . .
O5 O 0.3206(9) 0.7340(8) 0.6569(8) 0.125(5) Uani 1 1 d . . .
O6 O 0.3333(9) 0.6764(8) 0.5542(8) 0.131(5) Uani 1 1 d . . .
O7 O 0.0223(9) 0.5563(7) 0.2316(7) 0.109(4) Uani 1 1 d . . .
O8 O -0.0671(7) 0.4519(6) 0.2519(5) 0.084(3) Uani 1 1 d . . .
N N 0.6532(10) 0.6105(8) 0.8538(8) 0.083(4) Uani 1 1 d . . .
C1 C -0.367(3) 0.611(2) 0.3568(17) 0.26(2) Uani 1 1 d . . .
H1A H -0.3476 0.5723 0.3868 0.310 Uiso 1 1 calc R . .
H1B H -0.4263 0.6207 0.3662 0.310 Uiso 1 1 calc R . .
C2 C -0.377(2) 0.5768(19) 0.3085(16) 0.203(15) Uani 1 1 d . . .
H2A H -0.4121 0.5343 0.3150 0.304 Uiso 1 1 calc R . .
H2B H -0.3210 0.5613 0.2952 0.304 Uiso 1 1 calc R . .
H2C H -0.4047 0.6075 0.2761 0.304 Uiso 1 1 calc R . .
C3 C -0.4077(19) 0.7886(18) 0.479(2) 0.227(19) Uani 1 1 d . . .
H3A H -0.4281 0.7935 0.4344 0.272 Uiso 1 1 calc R . .
H3B H -0.3582 0.8215 0.4853 0.272 Uiso 1 1 calc R . .
C4 C -0.471(2) 0.8172(16) 0.5127(16) 0.200(15) Uani 1 1 d . . .
H4A H -0.4866 0.8651 0.4964 0.300 Uiso 1 1 calc R . .
H4B H -0.4498 0.8214 0.5566 0.300 Uiso 1 1 calc R . .
H4C H -0.5206 0.7854 0.5094 0.300 Uiso 1 1 calc R . .
C5 C 0.3853(19) 0.6186(19) 0.561(2) 0.24(2) Uani 1 1 d . . .
H5A H 0.3493 0.5768 0.5708 0.289 Uiso 1 1 calc R . .
H5B H 0.4244 0.6275 0.5981 0.289 Uiso 1 1 calc R . .
C6 C 0.4362(18) 0.5966(16) 0.5121(14) 0.179(12) Uani 1 1 d . . .
H6A H 0.4696 0.5540 0.5254 0.269 Uiso 1 1 calc R . .
H6B H 0.4748 0.6360 0.5023 0.269 Uiso 1 1 calc R . .
H6C H 0.3994 0.5847 0.4749 0.269 Uiso 1 1 calc R . .
C7 C 0.298(2) 0.771(2) 0.7074(15) 0.211(17) Uani 1 1 d . . .
H7A H 0.2544 0.7418 0.7270 0.253 Uiso 1 1 calc R . .
H7B H 0.2695 0.8157 0.6919 0.253 Uiso 1 1 calc R . .
C8 C 0.361(2) 0.792(2) 0.7569(17) 0.28(2) Uani 1 1 d . . .
H8A H 0.3321 0.8173 0.7898 0.414 Uiso 1 1 calc R . .
H8B H 0.4028 0.8245 0.7399 0.414 Uiso 1 1 calc R . .
H8C H 0.3895 0.7490 0.7744 0.414 Uiso 1 1 calc R . .
C9 C -0.1440(13) 0.4567(15) 0.2092(10) 0.121(8) Uani 1 1 d . . .
H9A H -0.1333 0.4881 0.1732 0.145 Uiso 1 1 calc R . .
H9B H -0.1918 0.4775 0.2310 0.145 Uiso 1 1 calc R . .
C10 C -0.166(2) 0.3796(17) 0.1868(13) 0.181(12) Uani 1 1 d . . .
H10A H -0.2169 0.3809 0.1578 0.272 Uiso 1 1 calc R . .
H10B H -0.1770 0.3493 0.2227 0.272 Uiso 1 1 calc R . .
H10C H -0.1181 0.3596 0.1654 0.272 Uiso 1 1 calc R . .
C11 C 0.094(2) 0.5965(16) 0.2107(19) 0.24(2) Uani 1 1 d . . .
H11A H 0.1438 0.5813 0.2385 0.282 Uiso 1 1 calc R . .
H11B H 0.1041 0.5771 0.1689 0.282 Uiso 1 1 calc R . .
C12 C 0.100(4) 0.656(3) 0.206(3) 0.45(5) Uani 1 1 d . . .
H12A H 0.1540 0.6683 0.1888 0.676 Uiso 1 1 calc R . .
H12B H 0.0982 0.6785 0.2478 0.676 Uiso 1 1 calc R . .
H12C H 0.0525 0.6747 0.1790 0.676 Uiso 1 1 calc R . .
C13 C 0.7090(14) 0.5536(12) 0.8897(10) 0.114(7) Uani 1 1 d . . .
H13A H 0.6868 0.5053 0.8773 0.137 Uiso 1 1 calc R . .
H13B H 0.7673 0.5572 0.8752 0.137 Uiso 1 1 calc R . .
C14 C 0.716(2) 0.556(2) 0.9577(16) 0.229(18) Uani 1 1 d . . .
H14A H 0.6581 0.5548 0.9733 0.275 Uiso 1 1 calc R . .
H14B H 0.7427 0.6026 0.9714 0.275 Uiso 1 1 calc R . .
C15 C 0.769(3) 0.493(3) 0.9860(19) 0.26(3) Uani 1 1 d . . .
H15A H 0.7356 0.4682 1.0170 0.316 Uiso 1 1 calc R . .
H15B H 0.7793 0.4582 0.9525 0.316 Uiso 1 1 calc R . .
C16 C 0.840(2) 0.512(2) 1.012(2) 0.26(2) Uani 1 1 d . . .
H16A H 0.8699 0.4688 1.0294 0.387 Uiso 1 1 calc R . .
H16B H 0.8307 0.5456 1.0462 0.387 Uiso 1 1 calc R . .
H16C H 0.8747 0.5350 0.9818 0.387 Uiso 1 1 calc R . .
C17 C 0.5572(14) 0.6148(13) 0.8698(12) 0.128(9) Uani 1 1 d . . .
H17A H 0.5549 0.6338 0.9128 0.154 Uiso 1 1 calc R . .
H17B H 0.5276 0.6500 0.8411 0.154 Uiso 1 1 calc R . .
C18 C 0.5120(17) 0.5485(14) 0.8656(14) 0.156(11) Uani 1 1 d . . .
H18A H 0.5371 0.5134 0.8964 0.187 Uiso 1 1 calc R . .
H18B H 0.5140 0.5276 0.8233 0.187 Uiso 1 1 calc R . .
C19 C 0.417(2) 0.567(2) 0.880(2) 0.23(2) Uani 1 1 d . . .
H19A H 0.4130 0.5805 0.9242 0.272 Uiso 1 1 calc R . .
H19B H 0.3937 0.6064 0.8529 0.272 Uiso 1 1 calc R . .
C20 C 0.372(3) 0.497(3) 0.8651(18) 0.26(2) Uani 1 1 d . . .
H20A H 0.3114 0.5016 0.8720 0.395 Uiso 1 1 calc R . .
H20B H 0.3970 0.4584 0.8922 0.395 Uiso 1 1 calc R . .
H20C H 0.3786 0.4838 0.8213 0.395 Uiso 1 1 calc R . .
C21 C 0.6851(14) 0.6871(12) 0.8645(11) 0.117(7) Uani 1 1 d . . .
H21A H 0.6441 0.7201 0.8421 0.140 Uiso 1 1 calc R . .
H21B H 0.6836 0.6978 0.9096 0.140 Uiso 1 1 calc R . .
C22 C 0.7717(18) 0.7051(14) 0.8455(14) 0.160(11) Uani 1 1 d . . .
H22A H 0.7730 0.7019 0.7995 0.191 Uiso 1 1 calc R . .
H22B H 0.8138 0.6704 0.8645 0.191 Uiso 1 1 calc R . .
C23 C 0.795(2) 0.7844(18) 0.8680(14) 0.198(15) Uani 1 1 d . . .
H23A H 0.7451 0.8160 0.8584 0.237 Uiso 1 1 calc R . .
H23B H 0.8066 0.7840 0.9139 0.237 Uiso 1 1 calc R . .
C24 C 0.861(4) 0.812(2) 0.8426(18) 0.42(5) Uani 1 1 d . . .
H24A H 0.8711 0.8611 0.8587 0.632 Uiso 1 1 calc R . .
H24B H 0.8495 0.8140 0.7972 0.632 Uiso 1 1 calc R . .
H24C H 0.9111 0.7821 0.8529 0.632 Uiso 1 1 calc R . .
C25 C 0.6598(14) 0.5878(12) 0.7844(10) 0.107(7) Uani 1 1 d . . .
H25A H 0.7204 0.5907 0.7749 0.129 Uiso 1 1 calc R . .
H25B H 0.6424 0.5366 0.7802 0.129 Uiso 1 1 calc R . .
C26 C 0.608(2) 0.6307(15) 0.7356(13) 0.166(11) Uani 1 1 d . . .
H26A H 0.6245 0.6823 0.7386 0.199 Uiso 1 1 calc R . .
H26B H 0.5468 0.6268 0.7429 0.199 Uiso 1 1 calc R . .
C27 C 0.624(2) 0.6010(17) 0.6687(11) 0.158(11) Uani 1 1 d . . .
H27A H 0.5919 0.6317 0.6377 0.189 Uiso 1 1 calc R . .
H27B H 0.6856 0.6076 0.6621 0.189 Uiso 1 1 calc R . .
C28 C 0.604(3) 0.5318(19) 0.6560(18) 0.228(18) Uani 1 1 d . . .
H28A H 0.6183 0.5203 0.6133 0.342 Uiso 1 1 calc R . .
H28B H 0.5432 0.5244 0.6599 0.342 Uiso 1 1 calc R . .
H28C H 0.6368 0.5002 0.6854 0.342 Uiso 1 1 calc R . .

loop_
_atom_site_aniso_label
_atom_site_aniso_U_11
_atom_site_aniso_U_22
_atom_site_aniso_U_33
_atom_site_aniso_U_23
_atom_site_aniso_U_13
_atom_site_aniso_U_12
Mo1 0.0620(8) 0.0392(8) 0.0571(9) 0.0076(6) 0.0061(6) -0.0044(6)
Mo2 0.1038(12) 0.0447(9) 0.0727(10) -0.0019(7) 0.0098(8) 0.0106(8)
Cu1 0.0603(12) 0.0677(13) 0.0676(13) -0.0045(10) 0.0075(9) -0.0029(10)
Cu2 0.0680(12) 0.0663(13) 0.0629(13) -0.0062(10) -0.0018(9) -0.0015(10)
Cu3 0.0691(12) 0.0602(13) 0.0633(12) -0.0068(10) 0.0022(9) 0.0005(10)
Cu4 0.0960(15) 0.0701(14) 0.0762(15) 0.0055(12) -0.0014(12) 0.0067(12)
Cu5 0.0811(13) 0.0518(12) 0.0718(14) 0.0034(10) 0.0079(10) 0.0070(10)
Cu6 0.0952(15) 0.0675(14) 0.0821(16) 0.0031(12) 0.0113(12) -0.0008(12)
S1 0.070(2) 0.043(2) 0.059(2) -0.0032(18) 0.0062(19) 0.0007(19)
S2 0.058(2) 0.053(2) 0.050(2) 0.0037(18) 0.0013(18) -0.0003(18)
S3 0.056(2) 0.056(2) 0.061(3) 0.0006(19) 0.0068(18) -0.0081(19)
S4 0.093(3) 0.065(3) 0.070(3) 0.001(2) -0.001(2) -0.002(2)
S5 0.115(4) 0.057(3) 0.080(3) 0.008(2) 0.011(3) -0.001(3)
S6 0.082(3) 0.075(3) 0.090(4) 0.009(3) 0.012(3) 0.019(2)
S7 0.067(3) 0.087(3) 0.110(4) 0.020(3) 0.019(3) 0.010(2)
S8 0.104(4) 0.089(4) 0.076(3) 0.017(3) -0.006(3) 0.002(3)
S9 0.085(3) 0.083(3) 0.071(3) 0.012(2) -0.013(2) -0.024(3)
S10 0.058(2) 0.054(2) 0.061(2) -0.0023(19) 0.0097(19) 0.0005(19)
S11 0.113(4) 0.225(8) 0.069(4) -0.027(4) 0.017(3) 0.033(5)
S12 0.105(4) 0.086(4) 0.097(4) 0.021(3) 0.033(3) -0.007(3)
P1 0.086(3) 0.082(4) 0.098(4) -0.002(3) -0.019(3) 0.020(3)
P2 0.078(3) 0.071(3) 0.094(4) -0.012(3) 0.016(3) -0.014(3)
P3 0.080(3) 0.076(3) 0.060(3) 0.006(2) 0.012(2) 0.006(2)
O1 0.104(8) 0.036(6) 0.086(8) 0.019(5) 0.011(6) -0.013(6)
O2 0.166(12) 0.054(7) 0.097(10) -0.014(7) 0.018(8) 0.022(8)
O3 0.224(18) 0.105(12) 0.130(14) 0.008(10) -0.091(13) -0.022(12)
O4 0.086(10) 0.101(12) 0.25(2) 0.010(13) -0.007(11) 0.036(9)
O5 0.113(11) 0.119(12) 0.141(14) -0.037(10) -0.016(10) -0.021(9)
O6 0.112(11) 0.101(11) 0.185(16) 0.025(10) 0.062(11) 0.004(9)
O7 0.121(10) 0.070(9) 0.135(12) 0.022(8) 0.000(8) 0.011(8)
O8 0.072(7) 0.107(10) 0.073(8) -0.003(7) -0.002(6) 0.020(7)
N 0.098(11) 0.051(9) 0.103(12) 0.000(9) 0.023(9) 0.010(8)
C1 0.34(5) 0.28(5) 0.14(3) -0.07(3) -0.09(3) -0.05(4)
C2 0.26(4) 0.19(3) 0.15(3) -0.01(3) -0.07(3) 0.00(3)
C3 0.13(2) 0.14(3) 0.43(6) 0.03(3) 0.09(3) 0.01(2)
C4 0.19(3) 0.17(3) 0.24(4) 0.03(3) 0.04(3) 0.10(3)
C5 0.16(3) 0.20(3) 0.38(6) 0.10(3) 0.16(3) 0.09(3)
C6 0.15(2) 0.19(3) 0.20(3) -0.05(2) -0.01(2) 0.06(2)
C7 0.22(4) 0.25(4) 0.16(3) -0.13(3) 0.00(3) -0.03(3)
C8 0.22(4) 0.39(6) 0.22(4) -0.15(4) -0.02(3) -0.13(4)
C9 0.090(15) 0.17(2) 0.103(17) 0.001(16) -0.008(13) -0.007(15)
C10 0.21(3) 0.20(3) 0.13(2) -0.01(2) -0.02(2) -0.05(3)
C11 0.28(4) 0.12(3) 0.32(5) 0.05(3) 0.14(4) -0.10(3)
C12 0.64(10) 0.29(6) 0.47(8) -0.11(6) 0.36(8) -0.34(7)
C13 0.140(18) 0.112(18) 0.090(16) -0.018(14) 0.011(14) 0.028(15)
C14 0.27(4) 0.25(4) 0.15(3) -0.02(3) -0.10(3) 0.07(3)
C15 0.18(4) 0.40(7) 0.19(4) 0.06(4) -0.11(3) -0.04(4)
C16 0.19(4) 0.29(5) 0.30(6) 0.09(4) 0.03(4) -0.03(4)
C17 0.123(19) 0.11(2) 0.15(2) -0.030(16) 0.058(16) -0.034(15)
C18 0.15(2) 0.12(2) 0.21(3) 0.03(2) 0.06(2) 0.021(19)
C19 0.14(3) 0.19(4) 0.36(6) -0.13(4) 0.08(3) 0.00(2)
C20 0.24(4) 0.36(7) 0.20(4) 0.02(4) 0.01(3) 0.15(5)
C21 0.123(18) 0.097(18) 0.131(19) -0.034(14) 0.011(15) 0.009(14)
C22 0.16(2) 0.11(2) 0.21(3) -0.05(2) 0.03(2) -0.043(19)
C23 0.30(4) 0.17(3) 0.13(3) -0.05(2) 0.08(3) -0.08(3)
C24 0.78(12) 0.34(6) 0.18(4) -0.12(4) 0.27(6) -0.36(7)
C25 0.130(17) 0.097(16) 0.097(17) -0.020(14) 0.024(14) -0.015(14)
C26 0.23(3) 0.16(3) 0.11(2) 0.03(2) 0.00(2) -0.05(2)
C27 0.21(3) 0.19(3) 0.074(17) -0.018(18) 0.020(17) -0.06(2)
C28 0.31(5) 0.15(3) 0.23(4) -0.04(3) 0.05(3) -0.04(3)

loop_
_atom_type_symbol
_atom_type_description
_atom_type_scat_dispersion_real
_atom_type_scat_dispersion_imag
_atom_type_scat_source
C C 0.0033 0.0016 'International Tables Vol C Tables 4.2.6.8 and 6.1.1.4'
H H 0.0000 0.0000 'International Tables Vol C Tables 4.2.6.8 and 6.1.1.4'
N N 0.0061 0.0033 'International Tables Vol C Tables 4.2.6.8 and 6.1.1.4'
O O 0.0106 0.0060 'International Tables Vol C Tables 4.2.6.8 and 6.1.1.4'
P P 0.1023 0.0942 'International Tables Vol C Tables 4.2.6.8 and 6.1.1.4'
S S 0.1246 0.1234 'International Tables Vol C Tables 4.2.6.8 and 6.1.1.4'
Cu Cu 0.3201 1.2651 'International Tables Vol C Tables 4.2.6.8 and 6.1.1.4'
Mo Mo -1.6832 0.6857 'International Tables Vol C Tables 4.2.6.8 and 6.1.1.4'

loop_
_geom_angle_atom_site_label_1
_geom_angle_atom_site_label_2
_geom_angle_atom_site_label_3
_geom_angle
_geom_angle_site_symmetry_1
_geom_angle_site_symmetry_3
_geom_angle_publ_flag
O1 Mo1 S3 110.9(4) . . ?
O1 Mo1 S2 110.5(4) . . ?
S3 Mo1 S2 108.41(14) . . ?
O1 Mo1 S1 111.0(4) . . ?
S3 Mo1 S1 107.82(14) . . ?
S2 Mo1 S1 108.09(14) . . ?
O1 Mo1 Cu1 123.9(4) . . ?
S3 Mo1 Cu1 125.22(11) . . ?
S2 Mo1 Cu1 53.87(10) . . ?
S1 Mo1 Cu1 54.36(10) . . ?
O1 Mo1 Cu3 125.8(4) . . ?
S3 Mo1 Cu3 54.35(11) . . ?
S2 Mo1 Cu3 54.08(10) . . ?
S1 Mo1 Cu3 123.23(11) . . ?
Cu1 Mo1 Cu3 90.26(7) . . ?
O1 Mo1 Cu2 124.8(4) . . ?
S3 Mo1 Cu2 53.93(11) . . ?
S2 Mo1 Cu2 124.65(11) . . ?
S1 Mo1 Cu2 53.97(11) . . ?
Cu1 Mo1 Cu2 91.48(7) . . ?
Cu3 Mo1 Cu2 90.10(7) . . ?
O2 Mo2 S6 111.8(5) . . ?
O2 Mo2 S4 112.1(5) . . ?
S6 Mo2 S4 107.07(17) . . ?
O2 Mo2 S5 112.0(4) . . ?
S6 Mo2 S5 106.46(18) . . ?
S4 Mo2 S5 107.03(18) . . ?
O2 Mo2 Cu5 130.4(4) . . ?
S6 Mo2 Cu5 53.85(12) . . ?
S4 Mo2 Cu5 53.25(12) . . ?
S5 Mo2 Cu5 117.60(13) . . ?
O2 Mo2 Cu4 131.1(5) . . ?
S6 Mo2 Cu4 53.24(13) . . ?
S4 Mo2 Cu4 116.78(13) . . ?
S5 Mo2 Cu4 53.31(14) . . ?
Cu5 Mo2 Cu4 81.99(8) . . ?
O2 Mo2 Cu6 131.1(5) . . ?
S6 Mo2 Cu6 117.09(13) . . ?
S4 Mo2 Cu6 53.19(13) . . ?
S5 Mo2 Cu6 53.89(13) . . ?
Cu5 Mo2 Cu6 81.81(7) . . ?
Cu4 Mo2 Cu6 81.68(8) . . ?
S7 Cu1 S2 124.91(18) . . ?
S7 Cu1 S1 118.17(18) . . ?
S2 Cu1 S1 106.23(14) . . ?
S7 Cu1 S3 90.28(16) . 3_566 ?
S2 Cu1 S3 107.82(14) . 3_566 ?
S1 Cu1 S3 106.00(14) . 3_566 ?
S7 Cu1 Mo1 147.37(15) . . ?
S2 Cu1 Mo1 53.09(10) . . ?
S1 Cu1 Mo1 53.27(10) . . ?
S3 Cu1 Mo1 122.12(11) 3_566 . ?
S7 Cu1 Cu2 113.22(15) . 3_566 ?
S2 Cu1 Cu2 59.23(11) . 3_566 ?
S1 Cu1 Cu2 122.30(12) . 3_566 ?
S3 Cu1 Cu2 48.84(10) 3_566 3_566 ?
Mo1 Cu1 Cu2 93.40(7) . 3_566 ?
S7 Cu1 Cu3 108.75(15) . 3_566 ?
S2 Cu1 Cu3 122.49(12) . 3_566 ?
S1 Cu1 Cu3 57.29(11) . 3_566 ?
S3 Cu1 Cu3 48.86(9) 3_566 3_566 ?
Mo1 Cu1 Cu3 92.23(7) . 3_566 ?
Cu2 Cu1 Cu3 83.19(7) 3_566 3_566 ?
S9 Cu2 S3 122.82(17) . . ?
S9 Cu2 S1 119.79(18) . . ?
S3 Cu2 S1 105.81(15) . . ?
S9 Cu2 S2 90.77(15) . 3_566 ?
S3 Cu2 S2 108.64(14) . 3_566 ?
S1 Cu2 S2 106.14(14) . 3_566 ?
S9 Cu2 Mo1 147.02(15) . . ?
S3 Cu2 Mo1 52.69(10) . . ?
S1 Cu2 Mo1 53.20(11) . . ?
S2 Cu2 Mo1 122.14(11) 3_566 . ?
S9 Cu2 Cu1 112.25(15) . 3_566 ?
S3 Cu2 Cu1 59.95(11) . 3_566 ?
S1 Cu2 Cu1 122.42(12) . 3_566 ?
S2 Cu2 Cu1 48.93(9) 3_566 3_566 ?
Mo1 Cu2 Cu1 93.37(7) . 3_566 ?
S9 Cu2 Cu3 110.67(14) . 3_566 ?
S3 Cu2 Cu3 122.75(12) . 3_566 ?
S1 Cu2 Cu3 57.38(11) . 3_566 ?
S2 Cu2 Cu3 48.90(9) 3_566 3_566 ?
Mo1 Cu2 Cu3 92.05(7) . 3_566 ?
Cu1 Cu2 Cu3 83.17(7) 3_566 3_566 ?
S2 Cu3 S3 105.74(15) . . ?
S2 Cu3 S10 123.28(15) . . ?
S3 Cu3 S10 111.32(15) . . ?
S2 Cu3 S1 108.08(14) . 3_566 ?
S3 Cu3 S1 108.94(15) . 3_566 ?
S10 Cu3 S1 98.74(14) . 3_566 ?
S2 Cu3 Mo1 53.02(10) . . ?
S3 Cu3 Mo1 52.74(10) . . ?
S10 Cu3 Mo1 137.72(13) . . ?
S1 Cu3 Mo1 123.09(11) 3_566 . ?
S2 Cu3 Cu2 58.83(10) . 3_566 ?
S3 Cu3 Cu2 123.84(12) . 3_566 ?
S10 Cu3 Cu2 121.97(12) . 3_566 ?
S1 Cu3 Cu2 49.39(10) 3_566 3_566 ?
Mo1 Cu3 Cu2 92.96(7) . 3_566 ?
S2 Cu3 Cu1 123.60(12) . 3_566 ?
S3 Cu3 Cu1 59.52(11) . 3_566 ?
S10 Cu3 Cu1 112.00(12) . 3_566 ?
S1 Cu3 Cu1 49.59(10) 3_566 3_566 ?
Mo1 Cu3 Cu1 93.11(7) . 3_566 ?
Cu2 Cu3 Cu1 84.07(7) 3_566 3_566 ?
S8 Cu4 S6 132.2(2) 3_566 . ?
S8 Cu4 S5 118.3(2) 3_566 . ?
S6 Cu4 S5 108.7(2) . . ?
S8 Cu4 Mo2 171.37(16) 3_566 . ?
S6 Cu4 Mo2 54.24(14) . . ?
S5 Cu4 Mo2 54.57(13) . . ?
S10 Cu5 S4 131.87(17) . . ?
S10 Cu5 S6 119.34(17) . . ?
S4 Cu5 S6 108.79(18) . . ?
S10 Cu5 Mo2 173.48(14) . . ?
S4 Cu5 Mo2 54.57(12) . . ?
S6 Cu5 Mo2 54.25(13) . . ?
S12 Cu6 S4 134.7(2) . . ?
S12 Cu6 S5 115.9(2) . . ?
S4 Cu6 S5 108.32(19) . . ?
S12 Cu6 Mo2 168.19(17) . . ?
S4 Cu6 Mo2 54.18(13) . . ?
S5 Cu6 Mo2 54.19(13) . . ?
Mo1 S1 Cu2 72.83(12) . . ?
Mo1 S1 Cu1 72.37(12) . . ?
Cu2 S1 Cu1 114.92(16) . . ?
Mo1 S1 Cu3 113.68(15) . 3_566 ?
Cu2 S1 Cu3 73.24(12) . 3_566 ?
Cu1 S1 Cu3 73.12(12) . 3_566 ?
Mo1 S2 Cu1 73.04(12) . . ?
Mo1 S2 Cu3 72.90(12) . . ?
Cu1 S2 Cu3 113.82(16) . . ?
Mo1 S2 Cu2 113.20(15) . 3_566 ?
Cu1 S2 Cu2 71.84(12) . 3_566 ?
Cu3 S2 Cu2 72.27(12) . 3_566 ?
Mo1 S3 Cu2 73.39(12) . . ?
Mo1 S3 Cu3 72.90(12) . . ?
Cu2 S3 Cu3 113.39(16) . . ?
Mo1 S3 Cu1 112.66(14) . 3_566 ?
Cu2 S3 Cu1 71.21(12) . 3_566 ?
Cu3 S3 Cu1 71.63(12) . 3_566 ?
Cu5 S4 Cu6 102.39(19) . . ?
Cu5 S4 Mo2 72.18(15) . . ?
Cu6 S4 Mo2 72.62(15) . . ?
Cu4 S5 Cu6 101.21(18) . . ?
Cu4 S5 Mo2 72.12(15) . . ?
Cu6 S5 Mo2 71.93(15) . . ?
Cu4 S6 Cu5 101.91(18) . . ?
Cu4 S6 Mo2 72.52(15) . . ?
Cu5 S6 Mo2 71.90(15) . . ?
P1 S7 Cu1 102.0(2) . . ?
P1 S8 Cu4 103.3(3) . 3_566 ?
P2 S9 Cu2 102.0(2) . . ?
P3 S10 Cu5 106.3(2) . . ?
P3 S10 Cu3 106.0(2) . . ?
Cu5 S10 Cu3 99.19(15) . . ?
P2 S12 Cu6 106.3(2) 3_566 . ?
O4 P1 O3 107.5(10) . . ?
O4 P1 S8 113.6(7) . . ?
O3 P1 S8 101.0(7) . . ?
O4 P1 S7 102.6(7) . . ?
O3 P1 S7 112.6(6) . . ?
S8 P1 S7 119.3(3) . . ?
O6 P2 O5 100.3(9) . . ?
O6 P2 S9 113.2(6) . . ?
O5 P2 S9 108.1(7) . . ?
O6 P2 S12 102.4(7) . 3_566 ?
O5 P2 S12 112.8(7) . 3_566 ?
S9 P2 S12 118.5(3) . 3_566 ?
O8 P3 O7 98.6(7) . . ?
O8 P3 S11 115.7(5) . . ?
O7 P3 S11 114.0(6) . . ?
O8 P3 S10 105.1(5) . . ?
O7 P3 S10 105.1(6) . . ?
S11 P3 S10 116.4(3) . . ?
C1 O3 P1 130(2) . . ?
C3 O4 P1 129(2) . . ?
C7 O5 P2 130.1(18) . . ?
C5 O6 P2 124.1(18) . . ?
C11 O7 P3 118.7(17) . . ?
C9 O8 P3 122.4(12) . . ?
C21 N C13 113.1(17) . . ?
C21 N C25 110.7(15) . . ?
C13 N C25 102.8(14) . . ?
C21 N C17 103.5(15) . . ?
C13 N C17 116.6(16) . . ?
C25 N C17 110.3(16) . . ?
C2 C1 O3 141(5) . . ?
O4 C3 C4 125(3) . . ?
O6 C5 C6 121(3) . . ?
O5 C7 C8 122(3) . . ?
O8 C9 C10 107(2) . . ?
C12 C11 O7 127(5) . . ?
C14 C13 N 119(2) . . ?
C13 C14 C15 112(3) . . ?
C16 C15 C14 114(5) . . ?
C18 C17 N 115(2) . . ?
C17 C18 C19 106(2) . . ?
C20 C19 C18 102(3) . . ?
C22 C21 N 117.9(18) . . ?
C21 C22 C23 109(2) . . ?
C24 C23 C22 114(3) . . ?
C26 C25 N 117(2) . . ?
C25 C26 C27 110(3) . . ?
C28 C27 C26 118(3) . . ?

loop_
_geom_bond_atom_site_label_1
_geom_bond_atom_site_label_2
_geom_bond_distance
_geom_bond_site_symmetry_2
_geom_bond_publ_flag
Mo1 O1 1.674(9) . ?
Mo1 S3 2.265(4) . ?
Mo1 S2 2.273(4) . ?
Mo1 S1 2.287(4) . ?
Mo1 Cu1 2.719(2) . ?
Mo1 Cu3 2.720(2) . ?
Mo1 Cu2 2.728(2) . ?
Mo2 O2 1.706(11) . ?
Mo2 S6 2.265(5) . ?
Mo2 S4 2.270(5) . ?
Mo2 S5 2.279(5) . ?
Mo2 Cu5 2.653(2) . ?
Mo2 Cu4 2.662(3) . ?
Mo2 Cu6 2.672(3) . ?
Cu1 S7 2.256(4) . ?
Cu1 S2 2.296(4) . ?
Cu1 S1 2.318(4) . ?
Cu1 S3 2.646(4) 3_566 ?
Cu1 Cu2 2.894(3) 3_566 ?
Cu1 Cu3 2.914(3) 3_566 ?
Cu2 S9 2.265(5) . ?
Cu2 S3 2.301(4) . ?
Cu2 S1 2.310(4) . ?
Cu2 S2 2.617(4) 3_566 ?
Cu2 Cu1 2.894(3) 3_566 ?
Cu2 Cu3 2.913(3) 3_566 ?
Cu3 S2 2.304(4) . ?
Cu3 S3 2.312(4) . ?
Cu3 S10 2.315(4) . ?
Cu3 S1 2.562(4) 3_566 ?
Cu3 Cu2 2.913(3) 3_566 ?
Cu3 Cu1 2.914(3) 3_566 ?
Cu4 S8 2.202(5) 3_566 ?
Cu4 S6 2.236(5) . ?
Cu4 S5 2.243(5) . ?
Cu5 S10 2.228(4) . ?
Cu5 S4 2.232(5) . ?
Cu5 S6 2.253(5) . ?
Cu6 S12 2.196(5) . ?
Cu6 S4 2.242(5) . ?
Cu6 S5 2.271(5) . ?
S1 Cu3 2.562(4) 3_566 ?
S2 Cu2 2.617(4) 3_566 ?
S3 Cu1 2.646(4) 3_566 ?
S7 P1 1.986(7) . ?
S8 P1 1.979(7) . ?
S8 Cu4 2.202(5) 3_566 ?
S9 P2 1.972(6) . ?
S10 P3 2.012(6) . ?
S11 P3 1.905(7) . ?
S12 P2 1.986(7) 3_566 ?
P1 O4 1.588(16) . ?
P1 O3 1.613(17) . ?
P2 O6 1.573(15) . ?
P2 O5 1.575(15) . ?
P2 S12 1.986(7) 3_566 ?
P3 O8 1.557(11) . ?
P3 O7 1.602(13) . ?
O3 C1 1.27(4) . ?
O4 C3 1.31(3) . ?
O5 C7 1.32(3) . ?
O6 C5 1.32(3) . ?
O7 C11 1.42(3) . ?
O8 C9 1.44(2) . ?
N C21 1.48(2) . ?
N C13 1.51(2) . ?
N C25 1.53(2) . ?
N C17 1.54(2) . ?
C1 C2 1.19(4) . ?
C3 C4 1.35(3) . ?
C5 C6 1.39(4) . ?
C7 C8 1.42(3) . ?
C9 C10 1.51(3) . ?
C11 C12 1.09(5) . ?
C13 C14 1.43(3) . ?
C14 C15 1.51(5) . ?
C15 C16 1.24(4) . ?
C17 C18 1.39(3) . ?
C18 C19 1.55(3) . ?
C19 C20 1.47(5) . ?
C21 C22 1.46(3) . ?
C22 C23 1.55(3) . ?
C23 C24 1.28(4) . ?
C25 C26 1.48(3) . ?
C26 C27 1.54(3) . ?
C27 C28 1.32(3) . ?
